data_2212460
loop_
_publ_author_name
'Chessa, Simona'
'Wright, Joseph A.'

_publ_section_title
;Redetermination of
 <i>catena</i>-poly[[sodium(I)-tri-\m-dimethylformamide-\k^6^<i>O</i>:<i>O</i>]
 iodide] at 140 K
;
_journal_coeditor_code BI2152
_journal_issue 3
_journal_name_full 'Acta Crystallographica Section E'
_journal_page_first m787
_journal_page_last m789
_journal_paper_doi 10.1107/S1600536807007052
_journal_volume 63
_journal_year 2007
_chemical_formula_iupac '[Na (C3 H7 N O)3] I'
_chemical_formula_moiety 'C9 H21 N3 Na O3 +, I -'
_chemical_formula_sum 'C9 H21 I N3 Na O3'
_chemical_formula_weight 369.18
_chemical_name_systematic
;
catena-poly[[sodium(I)-tri-\m-dimethylformamide-\k^6^O:O] iodide]
;
_space_group_IT_number 190
_symmetry_cell_setting hexagonal
_symmetry_space_group_name_Hall 'P -6c -2c'
_symmetry_space_group_name_H-M 'P -6 2 c'
_atom_sites_solution_hydrogens geom
_atom_sites_solution_primary direct
_atom_sites_solution_secondary difmap
_cell_angle_alpha 90.00
_cell_angle_beta 90.00
_cell_angle_gamma 120.00
_cell_formula_units_Z 2
_cell_length_a 11.8038(14)
_cell_length_b 11.8038(14)
_cell_length_c 6.3881(7)
_cell_measurement_reflns_used 4526
_cell_measurement_temperature 140(2)
_cell_measurement_theta_max 27.49
_cell_measurement_theta_min 3.76
_cell_volume 770.81(15)
_computing_cell_refinement 'CrysAlis RED (Oxford Diffraction, 2006)'
_computing_data_collection 'CrysAlis CCD (Oxford Diffraction, 2006)'
_computing_data_reduction 'CrysAlis RED'
_computing_molecular_graphics 'ORTEP-3 (Farrugia, 1997)'
_computing_publication_material
;
SHELXL97, PLATON (Spek, 2003), WinGX (Farrugia, 1999) and
enCIFer (Allen
<i>et al.</i>, 2004)
;
_computing_structure_refinement 'SHELXL97 (Sheldrick, 1997)'
_computing_structure_solution 'SHELXS97 (Sheldrick, 1997)'
_diffrn_ambient_temperature 140(2)
_diffrn_measured_fraction_theta_full 0.995
_diffrn_measured_fraction_theta_max 0.995
_diffrn_measurement_device_type 'Oxford Diffraction Xcalibur3 CCD'
_diffrn_measurement_method 'Thin-slice \f and \w'
_diffrn_radiation_monochromator graphite
_diffrn_radiation_source 'Enhance (Mo) X-ray Source'
_diffrn_radiation_type 'Mo K\a'
_diffrn_radiation_wavelength 0.71073
_diffrn_reflns_av_R_equivalents 0.0537
_diffrn_reflns_av_sigmaI/netI 0.0248
_diffrn_reflns_limit_h_max 15
_diffrn_reflns_limit_h_min -15
_diffrn_reflns_limit_k_max 15
_diffrn_reflns_limit_k_min -15
_diffrn_reflns_limit_l_max 8
_diffrn_reflns_limit_l_min -8
_diffrn_reflns_number 10001
_diffrn_reflns_theta_full 27.60
_diffrn_reflns_theta_max 27.60
_diffrn_reflns_theta_min 3.76
_diffrn_standards_number 0
_exptl_absorpt_coefficient_mu 2.107
_exptl_absorpt_correction_T_max 0.979
_exptl_absorpt_correction_T_min 0.621
_exptl_absorpt_correction_type multi-scan
_exptl_absorpt_process_details '(ABSPACK; Oxford Diffraction, 2006)'
_exptl_crystal_colour colourless
_exptl_crystal_density_diffrn 1.591
_exptl_crystal_density_method 'not measured'
_exptl_crystal_description needle
_exptl_crystal_F_000 368
_exptl_crystal_size_max 0.25
_exptl_crystal_size_mid 0.04
_exptl_crystal_size_min 0.01
_refine_diff_density_max 0.413
_refine_diff_density_min -0.350
_refine_ls_abs_structure_details 'Flack (1983), 281 Friedel pairs'
_refine_ls_abs_structure_Flack 0.00(3)
_refine_ls_extinction_method none
_refine_ls_goodness_of_fit_ref 1.008
_refine_ls_hydrogen_treatment constr
_refine_ls_matrix_type full
_refine_ls_number_parameters 37
_refine_ls_number_reflns 657
_refine_ls_number_restraints 0
_refine_ls_restrained_S_all 1.008
_refine_ls_R_factor_all 0.0252
_refine_ls_R_factor_gt 0.0205
_refine_ls_shift/su_max 0.000
_refine_ls_shift/su_mean 0.000
_refine_ls_structure_factor_coef Fsqd
_refine_ls_weighting_details 'calc w=1/[\s^2^(Fo^2^)+(0.0162P)^2^] where P=(Fo^2^+2Fc^2^)/3'
_refine_ls_weighting_scheme calc
_refine_ls_wR_factor_gt 0.0317
_refine_ls_wR_factor_ref 0.0324
_reflns_number_gt 607
_reflns_number_total 657
_reflns_threshold_expression I>2\s(I)
_cod_data_source_file bi2152.cif
_cod_data_source_block I
_cod_database_code 2212460
_cod_database_fobs_code 2212460

loop_
_symmetry_equiv_pos_as_xyz
'x, y, z'
'-x+y, -x, -z+1/2'
'-y, x-y, z'
'x, y, -z+1/2'
'-x+y, -x, z'
'-y, x-y, -z+1/2'
'y, x, z+1/2'
'x-y, -y, -z'
'-x, -x+y, z+1/2'
'y, x, -z'
'x-y, -y, z+1/2'
'-x, -x+y, -z'

loop_
_atom_site_type_symbol
_atom_site_label
_atom_site_fract_x
_atom_site_fract_y
_atom_site_fract_z
_atom_site_U_iso_or_equiv
_atom_site_adp_type
_atom_site_calc_flag
_atom_site_refinement_flags
_atom_site_occupancy
C C1 0.2666(3) 0.2349(3) 0.2500 0.0182(6) Uani d S 1
H H1 0.3494 0.2396 0.2500 0.022 Uiso calc SR 1
C C2 0.1453(3) 0.3513(4) 0.2500 0.0249(9) Uani d S 1
H H2A 0.0717 0.2648 0.2152 0.037 Uiso calc PR 0.50
H H2B 0.1515 0.4151 0.1458 0.037 Uiso calc PR 0.50
H H2C 0.1315 0.3775 0.3890 0.037 Uiso calc PR 0.50
C C3 0.3875(3) 0.4718(3) 0.2500 0.0261(8) Uani d S 1
H H3A 0.3957 0.5170 0.3826 0.039 Uiso calc PR 0.50
H H3B 0.3864 0.5254 0.1337 0.039 Uiso calc PR 0.50
H H3C 0.4620 0.4575 0.2336 0.039 Uiso calc PR 0.50
I I1 0.6667 0.3333 0.2500 0.02405(9) Uani d S 1
N N1 0.2663(3) 0.3463(3) 0.2500 0.0197(6) Uani d S 1
Na Na1 0.0000 0.0000 0.0000 0.0191(3) Uani d S 1
O O1 0.1683(2) 0.12459(19) 0.2500 0.0206(5) Uani d S 1

loop_
_atom_site_aniso_label
_atom_site_aniso_U_11
_atom_site_aniso_U_22
_atom_site_aniso_U_33
_atom_site_aniso_U_12
_atom_site_aniso_U_13
_atom_site_aniso_U_23
C1 0.0183(16) 0.0198(16) 0.0173(15) 0.0100(14) 0.000 0.000
C2 0.021(2) 0.0151(17) 0.0412(19) 0.0106(15) 0.000 0.000
C3 0.0259(18) 0.0160(16) 0.0264(18) 0.0029(15) 0.000 0.000
I1 0.02509(11) 0.02509(11) 0.02196(14) 0.01255(6) 0.000 0.000
N1 0.0200(16) 0.0160(15) 0.0238(14) 0.0095(14) 0.000 0.000
Na1 0.0177(5) 0.0177(5) 0.0219(8) 0.0088(2) 0.000 0.000
O1 0.0156(11) 0.0141(10) 0.0298(12) 0.0057(9) 0.000 0.000

loop_
_atom_type_symbol
_atom_type_description
_atom_type_scat_dispersion_real
_atom_type_scat_dispersion_imag
_atom_type_scat_source
C C 0.0033 0.0016 'International Tables Vol C Tables 4.2.6.8 and 6.1.1.4'
H H 0.0000 0.0000 'International Tables Vol C Tables 4.2.6.8 and 6.1.1.4'
N N 0.0061 0.0033 'International Tables Vol C Tables 4.2.6.8 and 6.1.1.4'
Na Na 0.0362 0.0249 'International Tables Vol C Tables 4.2.6.8 and 6.1.1.4'
O O 0.0106 0.0060 'International Tables Vol C Tables 4.2.6.8 and 6.1.1.4'
I I -0.4742 1.8119 'International Tables Vol C Tables 4.2.6.8 and 6.1.1.4'

loop_
_geom_angle_atom_site_label_1
_geom_angle_atom_site_label_2
_geom_angle_atom_site_label_3
_geom_angle_site_symmetry_1
_geom_angle_site_symmetry_3
_geom_angle
_geom_angle_publ_flag
O1 C1 N1 . . 125.5(3) ?
O1 C1 H1 . . 117.2 ?
N1 C1 H1 . . 117.2 ?
N1 C2 H2A . . 109.5 ?
N1 C2 H2B . . 109.5 ?
H2A C2 H2B . . 109.5 ?
N1 C2 H2C . . 109.5 ?
H2A C2 H2C . . 109.5 ?
H2B C2 H2C . . 109.5 ?
N1 C3 H3A . . 109.5 ?
N1 C3 H3B . . 109.5 ?
H3A C3 H3B . . 109.5 ?
N1 C3 H3C . . 109.5 ?
H3A C3 H3C . . 109.5 ?
H3B C3 H3C . . 109.5 ?
C1 N1 C3 . . 121.6(3) ?
C1 N1 C2 . . 122.2(3) ?
C3 N1 C2 . . 116.2(3) ?
O1 Na1 O1 9_554 . 157.01(9) ?
O1 Na1 O1 9_554 2 117.02(8) ?
O1 Na1 O1 . 2 80.40(5) y
O1 Na1 O1 9_554 7_554 80.40(5) ?
O1 Na1 O1 . 7_554 87.62(7) y
O1 Na1 O1 2 7_554 157.01(9) ?
O1 Na1 O1 9_554 8 80.40(5) ?
O1 Na1 O1 . 8 117.02(8) ?
O1 Na1 O1 2 8 87.62(7) ?
O1 Na1 O1 7_554 8 80.40(5) ?
O1 Na1 O1 9_554 3 87.62(7) ?
O1 Na1 O1 . 3 80.40(5) ?
O1 Na1 O1 2 3 80.40(5) ?
O1 Na1 O1 7_554 3 117.02(8) ?
O1 Na1 O1 8 3 157.01(9) ?
O1 Na1 Na1 9_554 2_554 48.19(3) ?
O1 Na1 Na1 . 2_554 131.81(3) ?
O1 Na1 Na1 2 2_554 131.81(3) ?
O1 Na1 Na1 7_554 2_554 48.19(3) ?
O1 Na1 Na1 8 2_554 48.19(3) ?
O1 Na1 Na1 3 2_554 131.81(3) ?
O1 Na1 Na1 9_554 2 131.81(3) ?
O1 Na1 Na1 . 2 48.19(3) ?
O1 Na1 Na1 2 2 48.19(3) ?
O1 Na1 Na1 7_554 2 131.81(3) ?
O1 Na1 Na1 8 2 131.81(3) ?
O1 Na1 Na1 3 2 48.19(3) ?
Na1 Na1 Na1 2_554 2 180.0 ?
C1 O1 Na1 . . 134.40(8) ?
C1 O1 Na1 . 2 134.40(8) ?
Na1 O1 Na1 . 2 83.62(6) ?

loop_
_geom_bond_atom_site_label_1
_geom_bond_atom_site_label_2
_geom_bond_site_symmetry_2
_geom_bond_distance
_geom_bond_publ_flag
C1 O1 . 1.238(3) y
C1 N1 . 1.316(4) y
C1 H1 . 0.950 ?
C2 N1 . 1.460(5) y
C2 H2A . 0.980 ?
C2 H2B . 0.980 ?
C2 H2C . 0.980 ?
C3 N1 . 1.457(4) y
C3 H3A . 0.980 ?
C3 H3B . 0.980 ?
C3 H3C . 0.980 ?
Na1 O1 . 2.3954(15) y
Na1 O1 8 2.3954(15) ?
Na1 O1 3 2.3954(15) ?
Na1 Na1 2 3.1941(4) ?
O1 Na1 2 2.3954(15) ?
